data_4002226
loop_
_publ_author_name
'Chen, X.'
'Zhang, L.-D.'
'Huang, X.-Y.'
'Fu, A.-H.'
'Li, J.'
'Guo, H.-Y.'

_publ_section_title
;
 From 1D chain to 3D network: syntheses, structures, and 1D properties of
 K2 Mn Sn2 Se6, K2 Mn Sn Se4, and K2 Ag2 Sn Se4
;
_journal_name_full 'Chemistry of Materials (1,1989-)'
_journal_page_first 2385
_journal_page_last 2391
_journal_volume 12
_journal_year 2000
_chemical_formula_sum 'K2 Mn Se4 Sn'
_chemical_name_systematic 'K2 (Mn Sn Se4)'
_space_group_IT_number 118
_symmetry_space_group_name_Hall 'P -4 -2n'
_symmetry_space_group_name_H-M 'P -4 n 2'
_cell_angle_alpha 90
_cell_angle_beta 90
_cell_angle_gamma 90
_cell_formula_units_Z 4
_cell_length_a 10.574
_cell_length_b 10.574
_cell_length_c 8.301
_cell_volume 928.130
_citation_journal_id_ASTM CMATEX
_cod_data_source_file Chen_CMATEX_2000_1150.cif
_cod_data_source_block K2Mn1Se4Sn1
_cod_original_cell_volume 928.1305
_cod_original_formula_sum 'K2 Mn1 Se4 Sn1'
_cod_database_code 4002226

loop_
_symmetry_equiv_pos_as_xyz
x,y,z
y,-x,-z
-x,-y,z
-y,x,-z
-x+1/2,y+1/2,z+1/2
y+1/2,x+1/2,-z+1/2
x+1/2,-y+1/2,z+1/2
-y+1/2,-x+1/2,-z+1/2

loop_
_atom_site_label
_atom_site_type_symbol
_atom_site_fract_x
_atom_site_fract_y
_atom_site_fract_z
_atom_site_occupancy
_atom_site_U_iso_or_equiv
Mn2 Mn+2 0 0 0.5 1 0.0
Se2 Se-2 0.0675 0.2144 0.3908 1 0.0
K2 K+1 0 0.5 0.25 1 0.0
K1 K+1 0.2466 0.7466 0.25 1 0.0
Se1 Se-2 0.3026 0.0305 0.0709 1 0.0
Mn1 Mn+2 0.5 0 0.25 1 0.0
Sn1 Sn+4 0.278 0.222 0.25 1 0.0
K3 K+1 0 0 0 1 0.0
